data_2020032
loop_
_publ_author_name
'Cenzual, K.'
'Parthe, E.'

_publ_section_title
;
 Zr5 Ir3 with a deformation superstructure of the Mn5 Si3 structure
;
_journal_name_full 'Acta Crystallographica C (39,1983-)'
_journal_page_first 1101
_journal_page_last 1105
_journal_volume 42
_journal_year 1986
_chemical_formula_sum 'Ir3 Zr5'
_space_group_IT_number 178
_symmetry_space_group_name_Hall 'P 61 2 (0 0 5)'
_symmetry_space_group_name_H-M 'P 61 2 2'
_cell_angle_alpha 90
_cell_angle_beta 90
_cell_angle_gamma 120
_cell_formula_units_Z 6
_cell_length_a 7.9306
_cell_length_b 7.9306
_cell_length_c 17.701
_cell_volume 964.141
_citation_journal_id_ASTM ACSCEE
_cod_data_source_file Cenzual_ACSCEE_1986_857.cif
_cod_data_source_block Ir3Zr5
_cod_original_sg_symbol_Hall 'P 61 2 (x,y,z+5/12)'
_cod_database_code 2020032

loop_
_symmetry_equiv_pos_as_xyz
x,y,z
x-y,x,z+1/6
-y,x-y,z+1/3
-x,-y,z+1/2
-x+y,-x,z+2/3
y,-x+y,z+5/6
-y,-x,-z+5/6
x-y,-y,-z
x,x-y,-z+1/6
y,x,-z+1/3
-x+y,y,-z+1/2
-x,-x+y,-z+2/3

loop_
_atom_site_label
_atom_site_type_symbol
_atom_site_fract_x
_atom_site_fract_y
_atom_site_fract_z
_atom_site_occupancy
_atom_site_U_iso_or_equiv
Zr2 Zr 0.371 0.742 0.25 1 0.0
Zr1 Zr 0.248 0 0 1 0.0
Zr4 Zr 0.2384 0.0062 0.3396 1 0.0
Ir2 Ir 0.4137 0.0187 0.1444 1 0.0
Ir1 Ir 0.6111 0 0 1 0.0
Zr3 Zr 0.6557 0.3114 0.25 1 0.0
